data_7009471
loop_
_publ_author_name
'Li, Peiyi'
'Solanki, Nayan K.'
'Ehrenberg, Helmut'
'Feeder, Neil'
'Davies, John E.'
'Rawson, Jeremy M.'
'Halcrow, Malcolm A.'

_publ_section_title
;
 Copper(II) complexes of hydroquinone-containing Schiff bases. Towards
 a structural model for copper amine oxidases
;
_journal_issue 10
_journal_name_full 'Journal of the Chemical Society, Dalton Transactions'
_journal_page_first 1559
_journal_paper_doi 10.1039/b001320j
_journal_year 2000
_chemical_formula_moiety '[C28 H26 N4 O4 Cu2][B F4]2 C H3 N O2'
_chemical_formula_sum 'C29 H29 B2 Cu2 F8 N5 O6'
_chemical_formula_weight 844.27
_chemical_name_systematic
; 
Bis(2-[2-{2',5'-dihydroxybenzaldimino}ethyl]pyridine)dicopper(II) 
ditetrafluoroborate nitromethane solvate 
;
_space_group_IT_number 2
_symmetry_cell_setting triclinic
_symmetry_space_group_name_Hall '-P 1'
_symmetry_space_group_name_H-M 'P -1'
_atom_sites_solution_hydrogens geom
_atom_sites_solution_primary direct
_atom_sites_solution_secondary difmap
_audit_creation_method SHELXL
_cell_angle_alpha 106.74(2)
_cell_angle_beta 75.19(3)
_cell_angle_gamma 71.34(2)
_cell_formula_units_Z 2
_cell_length_a 14.605(4)
_cell_length_b 12.551(3)
_cell_length_c 11.021(3)
_cell_measurement_reflns_used 25
_cell_measurement_temperature 150(2)
_cell_volume 1692.9(10)
_computing_cell_refinement 'Rigaku control software'
_computing_data_collection 'Rigaku control software'
_computing_data_reduction 'TEXSAN (Molecular Structure Corporation, 1995)'
_computing_molecular_graphics 'Siemens SHELXTL (Sheldrick, 1987)'
_computing_publication_material 'Siemens SHELXTL (Sheldrick, 1987)'
_computing_structure_refinement 'SHELXL-97 (Sheldrick, 1997)'
_computing_structure_solution 'SHELXS-97 (Sheldrick, 1990)'
_diffrn_ambient_temperature 150(2)
_diffrn_measured_fraction_theta_full 0.995
_diffrn_measured_fraction_theta_max 0.995
_diffrn_measurement_device 'Rigaku AFC7R'
_diffrn_measurement_method 'omega/2theta scans '
_diffrn_radiation_monochromator graphite
_diffrn_radiation_source 'fine-focus sealed tube'
_diffrn_radiation_type MoK\a
_diffrn_radiation_wavelength 0.71069
_diffrn_reflns_av_R_equivalents 0.0504
_diffrn_reflns_av_sigmaI/netI 0.0908
_diffrn_reflns_limit_h_max 15
_diffrn_reflns_limit_h_min 0
_diffrn_reflns_limit_k_max 13
_diffrn_reflns_limit_k_min -12
_diffrn_reflns_limit_l_max 11
_diffrn_reflns_limit_l_min -11
_diffrn_reflns_number 4617
_diffrn_reflns_theta_full 22.49
_diffrn_reflns_theta_max 22.49
_diffrn_reflns_theta_min 2.69
_diffrn_standards_decay_% 0.7%
_diffrn_standards_interval_count 200
_diffrn_standards_number 3
_exptl_absorpt_coefficient_mu 1.350
_exptl_absorpt_correction_T_max 0.976
_exptl_absorpt_correction_T_min 0.868
_exptl_absorpt_correction_type 'semi-empirical (2 psi scans)'
_exptl_crystal_colour 'v dark brown'
_exptl_crystal_density_diffrn 1.656
_exptl_crystal_description block
_exptl_crystal_F_000 852
_exptl_crystal_size_max 0.25
_exptl_crystal_size_mid 0.20
_exptl_crystal_size_min 0.15
_refine_diff_density_max 1.066
_refine_diff_density_min -0.772
_refine_diff_density_rms 0.113
_refine_ls_extinction_method none
_refine_ls_goodness_of_fit_ref 1.028
_refine_ls_hydrogen_treatment mixed
_refine_ls_matrix_type full
_refine_ls_number_parameters 483
_refine_ls_number_reflns 4394
_refine_ls_number_restraints 28
_refine_ls_restrained_S_all 1.046
_refine_ls_R_factor_all 0.1087
_refine_ls_R_factor_gt 0.0666
_refine_ls_shift/su_max 0.011
_refine_ls_shift/su_mean 0.000
_refine_ls_structure_factor_coef Fsqd
_refine_ls_weighting_details 'calc w=1/[\s^2^(Fo^2^)+(0.0857P)^2^+5.9119P] where P=(Fo^2^+2Fc^2^)/3'
_refine_ls_weighting_scheme calc
_refine_ls_wR_factor_gt 0.1577
_refine_ls_wR_factor_ref 0.1825
_reflns_number_observed 2968
_reflns_number_total 4407
_reflns_observed_criterion >2sigma(I)
_cod_data_source_file b001320j.txt
_cod_data_source_block mh9601
_cod_depositor_comments
;
The following automatic conversions were performed:
'_symmetry_cell_setting' value 'Triclinic' changed to 'triclinic'
according to '/home/saulius/struct/CIF-dictionaries/cif_core.dic'
dictionary named 'cif_core.dic' version 2.4.1 from 2010-06-29.

Automatic conversion script
Id: cif_fix_enum 1527 2010-12-29 10:47:43Z saulius 
;
_cod_original_cell_volume 1692.9(8)
_cod_original_sg_symbol_H-M P-1
_cod_database_code 7009471

loop_
_symmetry_equiv_pos_as_xyz
'x, y, z'
'-x, -y, -z'

loop_
_atom_site_label
_atom_site_type_symbol
_atom_site_fract_x
_atom_site_fract_y
_atom_site_fract_z
_atom_site_U_iso_or_equiv
_atom_site_adp_type
_atom_site_occupancy
_atom_site_symmetry_multiplicity
_atom_site_calc_flag
_atom_site_refinement_flags
_atom_site_disorder_assembly
_atom_site_disorder_group
Cu1 Cu 0.80373(8) 0.22972(9) 1.02126(11) 0.0254(3) Uani 1 1 d . . .
Cu2 Cu 0.65912(8) 0.15089(9) 0.90982(11) 0.0246(3) Uani 1 1 d . . .
N3 N 0.7721(5) 0.3241(6) 1.2173(7) 0.0272(17) Uani 1 1 d . . .
C4 C 0.6853(8) 0.3370(8) 1.3113(10) 0.035(2) Uani 1 1 d . . .
H4 H 0.6400 0.3087 1.2819 0.041(5) Uiso 1 1 calc R . .
C5 C 0.6617(9) 0.3907(9) 1.4493(10) 0.047(3) Uani 1 1 d . . .
H5 H 0.6021 0.3973 1.5130 0.041(5) Uiso 1 1 calc R . .
C6 C 0.7289(10) 0.4348(10) 1.4910(12) 0.059(3) Uani 1 1 d . . .
H6 H 0.7149 0.4720 1.5839 0.041(5) Uiso 1 1 calc R . .
C7 C 0.8167(10) 0.4230(10) 1.3939(11) 0.055(3) Uani 1 1 d . . .
H7 H 0.8625 0.4517 1.4215 0.041(5) Uiso 1 1 calc R . .
C8 C 0.8368(7) 0.3694(8) 1.2570(9) 0.032(2) Uani 1 1 d . . .
C9 C 0.9324(7) 0.3463(8) 1.1477(10) 0.035(2) Uani 1 1 d . . .
H9A H 0.9725 0.3820 1.1891 0.041(5) Uiso 1 1 calc R . .
H9B H 0.9127 0.3874 1.0900 0.041(5) Uiso 1 1 calc R . .
C10 C 1.0010(7) 0.2115(8) 1.0588(10) 0.036(2) Uani 1 1 d . . .
H10A H 1.0695 0.2016 1.0054 0.041(5) Uiso 1 1 calc R . .
H10B H 1.0098 0.1670 1.1169 0.041(5) Uiso 1 1 calc R . .
N11 N 0.9553(5) 0.1586(6) 0.9648(7) 0.0253(17) Uani 1 1 d . . .
C12 C 1.0187(7) 0.0705(8) 0.8503(9) 0.026(2) Uani 1 1 d . . .
H12 H 1.0893 0.0459 0.8351 0.041(5) Uiso 1 1 calc R . .
C13 C 0.9955(6) 0.0036(7) 0.7408(9) 0.024(2) Uani 1 1 d . . .
C14 C 0.8924(6) 0.0308(7) 0.7427(9) 0.025(2) Uani 1 1 d . . .
C15 C 0.8825(6) -0.0353(7) 0.6262(9) 0.026(2) Uani 1 1 d . . .
H15 H 0.8159 -0.0173 0.6248 0.041(5) Uiso 1 1 calc R . .
C16 C 0.9669(7) -0.1261(8) 0.5131(9) 0.029(2) Uani 1 1 d . . .
H16 H 0.9574 -0.1694 0.4369 0.041(5) Uiso 1 1 calc R . .
C17 C 1.0686(7) -0.1536(8) 0.5127(9) 0.033(2) Uani 1 1 d . . .
C18 C 1.0812(7) -0.0893(8) 0.6249(9) 0.031(2) Uani 1 1 d . . .
H18 H 1.1483 -0.1075 0.6243 0.041(5) Uiso 1 1 calc R . .
O19 O 0.8084(4) 0.1188(5) 0.8541(5) 0.0239(13) Uani 1 1 d . . .
O20 O 1.1556(5) -0.2422(6) 0.3988(7) 0.0439(18) Uani 1 1 d . . .
H20 H 1.1372 -0.2807 0.3437 0.041(5) Uiso 1 1 calc R . .
N21 N 0.6799(5) -0.0208(6) 0.8268(7) 0.0263(17) Uani 1 1 d . . .
C22 C 0.7562(7) -0.1098(8) 0.8359(10) 0.033(2) Uani 1 1 d . . .
H22 H 0.7982 -0.0876 0.8793 0.041(5) Uiso 1 1 calc R . .
C23 C 0.7742(8) -0.2291(8) 0.7852(11) 0.043(3) Uani 1 1 d . . .
H23 H 0.8266 -0.2876 0.7950 0.041(5) Uiso 1 1 calc R . .
C24 C 0.7134(8) -0.2630(8) 0.7183(11) 0.045(3) Uani 1 1 d . . .
H24 H 0.7255 -0.3451 0.6805 0.041(5) Uiso 1 1 calc R . .
C25 C 0.6359(7) -0.1755(8) 0.7083(10) 0.036(2) Uani 1 1 d . . .
H25 H 0.5941 -0.1973 0.6642 0.041(5) Uiso 1 1 calc R . .
C26 C 0.6188(7) -0.0531(8) 0.7640(9) 0.028(2) Uani 1 1 d . . .
C27 C 0.5315(7) 0.0492(8) 0.7627(10) 0.033(2) Uani 1 1 d . . .
H27A H 0.4913 0.0157 0.7189 0.041(5) Uiso 1 1 calc R . .
H27B H 0.5606 0.0886 0.7095 0.041(5) Uiso 1 1 calc R . .
C28 C 0.4590(7) 0.1453(8) 0.9094(10) 0.032(2) Uani 1 1 d . . .
H28A H 0.3941 0.1974 0.9081 0.041(5) Uiso 1 1 calc R . .
H28B H 0.4422 0.1036 0.9677 0.041(5) Uiso 1 1 calc R . .
N29 N 0.5083(5) 0.2222(6) 0.9670(7) 0.0223(16) Uani 1 1 d . . .
C30 C 0.4462(6) 0.3364(8) 1.0465(9) 0.026(2) Uani 1 1 d . . .
H30 H 0.3754 0.3608 1.0628 0.041(5) Uiso 1 1 calc R . .
C31 C 0.4769(6) 0.4299(7) 1.1125(8) 0.0185(18) Uani 1 1 d . . .
C32 C 0.5793(7) 0.4105(7) 1.1018(8) 0.025(2) Uani 1 1 d . . .
C33 C 0.5970(7) 0.5102(7) 1.1637(9) 0.027(2) Uani 1 1 d . . .
H33 H 0.6644 0.4979 1.1587 0.041(5) Uiso 1 1 calc R . .
C34 C 0.5177(7) 0.6280(8) 1.2328(9) 0.028(2) Uani 1 1 d . . .
H34 H 0.5311 0.6933 1.2765 0.041(5) Uiso 1 1 calc R . .
C35 C 0.4164(7) 0.6478(8) 1.2363(8) 0.026(2) Uani 1 1 d . . .
C36 C 0.3961(6) 0.5502(7) 1.1789(8) 0.0218(19) Uani 1 1 d . . .
H36 H 0.3287 0.5632 1.1838 0.041(5) Uiso 1 1 calc R . .
O37 O 0.6582(4) 0.2965(5) 1.0337(6) 0.0255(14) Uani 1 1 d . . .
O38 O 0.3419(5) 0.7690(5) 1.2961(7) 0.0342(15) Uani 1 1 d . . .
H38 H 0.2833 0.7712 1.3244 0.041(5) Uiso 1 1 calc R . .
B39 B 0.6945(10) 0.0485(11) 1.1819(14) 0.043(3) Uani 1 1 d . . .
F40 F 0.6092(5) 0.0998(6) 1.1498(7) 0.0651(19) Uani 1 1 d . . .
F41 F 0.6735(6) 0.1008(6) 1.3171(7) 0.078(2) Uani 1 1 d . . .
F42 F 0.7763(4) 0.0695(5) 1.1079(6) 0.0406(14) Uani 1 1 d . . .
F43 F 0.7247(4) -0.0761(5) 1.1400(6) 0.0499(16) Uani 1 1 d . . .
B44 B 0.8701(7) 0.4595(9) 0.8497(11) 0.043(3) Uani 1 1 d D . .
F45 F 0.8355(7) 0.4843(7) 0.7535(8) 0.105(3) Uani 1 1 d D A .
F46A F 0.9672(12) 0.451(2) 0.815(2) 0.147(10) Uiso 0.50 1 d PD A 1
F47A F 0.7986(11) 0.5623(12) 0.9658(12) 0.067(4) Uiso 0.50 1 d PD A 1
F48A F 0.8624(13) 0.3552(11) 0.8526(16) 0.043(3) Uiso 0.50 1 d PD A 1
F46B F 0.9443(17) 0.489(2) 0.883(3) 0.076(8) Uiso 0.30 1 d PD A 2
F47B F 0.7867(16) 0.509(3) 0.9746(17) 0.115(12) Uiso 0.30 1 d PD A 2
F48B F 0.9100(18) 0.3325(12) 0.803(2) 0.043(6) Uiso 0.30 1 d PD A 2
F46C F 0.818(2) 0.411(3) 0.923(3) 0.046(8) Uiso 0.20 1 d PD A 3
F47C F 0.869(3) 0.562(2) 0.937(3) 0.070(10) Uiso 0.20 1 d PD A 3
F48C F 0.9738(17) 0.373(4) 0.782(3) 0.23(4) Uiso 0.20 1 d PD A 3
C49 C 0.8028(11) -0.2838(12) 1.2426(13) 0.080(4) Uani 1 1 d . . .
H49A H 0.7819 -0.2800 1.1676 0.041(5) Uiso 1 1 calc R . .
H49B H 0.8098 -0.3600 1.2502 0.041(5) Uiso 1 1 calc R . .
H49C H 0.8687 -0.2785 1.2265 0.041(5) Uiso 1 1 calc R . .
N50 N 0.7279(12) -0.1867(13) 1.3633(13) 0.090(4) Uani 1 1 d . . .
O51 O 0.7537(11) -0.1186(12) 1.4337(13) 0.128(5) Uani 1 1 d . . .
O52 O 0.6345(11) -0.1747(16) 1.3964(15) 0.150(6) Uani 1 1 d . . .

loop_
_atom_site_aniso_label
_atom_site_aniso_U_11
_atom_site_aniso_U_22
_atom_site_aniso_U_33
_atom_site_aniso_U_23
_atom_site_aniso_U_13
_atom_site_aniso_U_12
Cu1 0.0170(6) 0.0238(6) 0.0298(7) 0.0077(5) -0.0111(5) -0.0030(5)
Cu2 0.0137(6) 0.0184(6) 0.0341(7) 0.0066(5) -0.0073(5) -0.0029(5)
N3 0.022(4) 0.022(4) 0.036(5) 0.013(3) -0.014(4) -0.004(3)
C4 0.039(6) 0.025(5) 0.040(6) 0.015(5) -0.018(5) -0.009(5)
C5 0.069(8) 0.043(6) 0.030(6) 0.015(5) -0.017(6) -0.026(6)
C6 0.084(10) 0.053(7) 0.038(7) 0.012(6) -0.026(7) -0.031(7)
C7 0.064(8) 0.053(7) 0.048(7) 0.011(6) -0.022(6) -0.034(7)
C8 0.039(6) 0.024(5) 0.036(6) 0.014(4) -0.021(5) -0.012(4)
C9 0.039(6) 0.024(5) 0.047(6) 0.011(5) -0.026(5) -0.014(5)
C10 0.024(5) 0.039(6) 0.052(6) 0.018(5) -0.026(5) -0.012(5)
N11 0.019(4) 0.021(4) 0.031(4) 0.011(4) -0.009(4) -0.001(3)
C12 0.015(5) 0.028(5) 0.035(6) 0.017(5) -0.011(4) -0.005(4)
C13 0.014(5) 0.023(5) 0.031(5) 0.009(4) -0.010(4) -0.004(4)
C14 0.013(5) 0.019(5) 0.031(5) 0.009(4) -0.002(4) 0.001(4)
C15 0.012(5) 0.027(5) 0.032(5) 0.007(4) -0.009(4) -0.006(4)
C16 0.028(5) 0.029(5) 0.031(5) 0.012(4) -0.011(5) -0.015(5)
C17 0.020(5) 0.022(5) 0.037(6) 0.006(4) 0.000(5) 0.001(4)
C18 0.013(5) 0.030(5) 0.039(6) 0.012(5) -0.004(4) -0.002(4)
O19 0.015(3) 0.025(3) 0.023(3) 0.007(3) -0.004(3) -0.003(3)
O20 0.023(4) 0.037(4) 0.044(4) -0.002(3) -0.001(3) -0.004(3)
N21 0.021(4) 0.020(4) 0.031(4) 0.008(3) -0.007(4) -0.007(3)
C22 0.022(5) 0.025(5) 0.050(6) 0.014(5) -0.014(5) -0.006(4)
C23 0.030(6) 0.025(6) 0.063(7) 0.017(5) -0.013(5) -0.003(5)
C24 0.042(6) 0.014(5) 0.057(7) 0.002(5) -0.002(6) -0.009(5)
C25 0.026(5) 0.024(5) 0.047(6) 0.003(5) -0.013(5) -0.011(5)
C26 0.024(5) 0.027(5) 0.029(5) 0.008(4) -0.002(4) -0.014(4)
C27 0.027(5) 0.026(5) 0.048(6) 0.014(5) -0.017(5) -0.012(4)
C28 0.017(5) 0.021(5) 0.051(6) 0.009(5) -0.011(5) -0.007(4)
N29 0.017(4) 0.020(4) 0.030(4) 0.008(3) -0.008(3) -0.010(3)
C30 0.011(4) 0.032(5) 0.031(5) 0.016(4) -0.004(4) -0.006(4)
C31 0.009(4) 0.021(5) 0.021(5) 0.008(4) -0.001(4) -0.004(4)
C32 0.032(5) 0.018(5) 0.026(5) 0.010(4) -0.015(4) -0.009(4)
C33 0.021(5) 0.023(5) 0.039(5) 0.013(4) -0.011(4) -0.009(4)
C34 0.036(6) 0.017(5) 0.029(5) 0.004(4) -0.016(4) -0.011(4)
C35 0.020(5) 0.024(5) 0.022(5) 0.007(4) -0.004(4) -0.001(4)
C36 0.018(5) 0.022(5) 0.022(5) 0.010(4) -0.002(4) -0.007(4)
O37 0.013(3) 0.015(3) 0.034(3) 0.002(3) -0.007(3) 0.003(3)
O38 0.023(3) 0.019(3) 0.047(4) 0.007(3) -0.010(3) -0.002(3)
B39 0.039(7) 0.040(7) 0.069(9) 0.032(7) -0.036(7) -0.018(6)
F40 0.031(3) 0.070(4) 0.111(6) 0.056(4) -0.034(4) -0.019(3)
F41 0.126(7) 0.073(5) 0.050(4) 0.030(4) -0.030(4) -0.058(5)
F42 0.033(3) 0.038(3) 0.066(4) 0.032(3) -0.023(3) -0.021(3)
F43 0.044(4) 0.036(3) 0.084(4) 0.033(3) -0.031(3) -0.023(3)
B44 0.020(6) 0.048(8) 0.068(9) 0.022(7) -0.019(6) -0.022(6)
F45 0.169(9) 0.098(6) 0.122(7) 0.078(6) -0.092(7) -0.088(7)
C49 0.084(11) 0.061(9) 0.067(9) 0.022(8) -0.023(8) -0.005(8)
N50 0.101(11) 0.113(11) 0.075(9) 0.047(9) -0.047(9) -0.051(10)
O51 0.183(14) 0.126(10) 0.120(10) 0.045(8) -0.109(10) -0.082(10)
O52 0.116(11) 0.252(18) 0.161(13) 0.126(13) -0.073(10) -0.119(12)

loop_
_atom_type_symbol
_atom_type_description
_atom_type_scat_dispersion_real
_atom_type_scat_dispersion_imag
_atom_type_scat_source
C C 0.0033 0.0016 'International Tables Vol C Tables 4.2.6.8 and 6.1.1.4'
H H 0.0000 0.0000 'International Tables Vol C Tables 4.2.6.8 and 6.1.1.4'
O O 0.0106 0.0060 'International Tables Vol C Tables 4.2.6.8 and 6.1.1.4'
N N 0.0061 0.0033 'International Tables Vol C Tables 4.2.6.8 and 6.1.1.4'
Cu Cu 0.3201 1.2651 'International Tables Vol C Tables 4.2.6.8 and 6.1.1.4'
B B 0.0013 0.0007 'International Tables Vol C Tables 4.2.6.8 and 6.1.1.4'
F F 0.0171 0.0103 'International Tables Vol C Tables 4.2.6.8 and 6.1.1.4'

loop_
_geom_angle_atom_site_label_1
_geom_angle_atom_site_label_2
_geom_angle_atom_site_label_3
_geom_angle
_geom_angle_site_symmetry_1
_geom_angle_site_symmetry_3
_geom_angle_publ_flag
O19 Cu1 N11 93.7(3) . . ?
O19 Cu1 O37 76.3(2) . . ?
N11 Cu1 O37 166.7(3) . . ?
O19 Cu1 N3 163.3(3) . . ?
N11 Cu1 N3 95.8(3) . . ?
O37 Cu1 N3 96.1(3) . . ?
O19 Cu1 F42 82.2(2) . . ?
N11 Cu1 F42 95.8(2) . . ?
O37 Cu1 F42 91.5(2) . . ?
N3 Cu1 F42 83.2(2) . . ?
O37 Cu2 N29 93.4(3) . . ?
O37 Cu2 N21 159.5(3) . . ?
N29 Cu2 N21 95.7(3) . . ?
O37 Cu2 O19 76.1(2) . . ?
N29 Cu2 O19 165.9(3) . . ?
N21 Cu2 O19 97.3(3) . . ?
O37 Cu2 O38 95.1(2) . 2_667 ?
N29 Cu2 O38 85.0(2) . 2_667 ?
N21 Cu2 O38 104.0(2) . 2_667 ?
O19 Cu2 O38 86.7(2) . 2_667 ?
O37 Cu2 F40 83.6(2) . . ?
N29 Cu2 F40 82.0(2) . . ?
N21 Cu2 F40 79.5(2) . . ?
O19 Cu2 F40 105.6(2) . . ?
O38 Cu2 F40 166.82(17) 2_667 . ?
C4 N3 C8 120.3(8) . . ?
C4 N3 Cu1 117.6(6) . . ?
C8 N3 Cu1 122.1(6) . . ?
N3 C4 C5 122.0(10) . . ?
C4 C5 C6 118.1(11) . . ?
C7 C6 C5 119.5(10) . . ?
C8 C7 C6 120.4(11) . . ?
N3 C8 C7 119.7(9) . . ?
N3 C8 C9 116.7(8) . . ?
C7 C8 C9 123.4(9) . . ?
C8 C9 C10 113.7(8) . . ?
N11 C10 C9 111.7(7) . . ?
C12 N11 C10 117.2(7) . . ?
C12 N11 Cu1 124.1(6) . . ?
C10 N11 Cu1 118.6(5) . . ?
N11 C12 C13 128.5(8) . . ?
C18 C13 C14 119.5(8) . . ?
C18 C13 C12 116.4(7) . . ?
C14 C13 C12 124.0(7) . . ?
O19 C14 C15 121.8(7) . . ?
O19 C14 C13 120.6(7) . . ?
C15 C14 C13 117.7(7) . . ?
C16 C15 C14 122.4(8) . . ?
C15 C16 C17 119.6(8) . . ?
C18 C17 O20 119.4(8) . . ?
C18 C17 C16 119.5(8) . . ?
O20 C17 C16 121.0(8) . . ?
C17 C18 C13 121.3(8) . . ?
C14 O19 Cu1 128.9(5) . . ?
C14 O19 Cu2 130.6(5) . . ?
Cu1 O19 Cu2 99.6(2) . . ?
C26 N21 C22 118.4(7) . . ?
C26 N21 Cu2 122.5(6) . . ?
C22 N21 Cu2 119.1(6) . . ?
C23 C22 N21 123.1(9) . . ?
C22 C23 C24 118.8(9) . . ?
C25 C24 C23 119.4(9) . . ?
C24 C25 C26 120.0(9) . . ?
N21 C26 C25 120.4(8) . . ?
N21 C26 C27 116.7(7) . . ?
C25 C26 C27 122.9(8) . . ?
C26 C27 C28 111.1(8) . . ?
N29 C28 C27 111.5(7) . . ?
C30 N29 C28 116.2(7) . . ?
C30 N29 Cu2 124.9(6) . . ?
C28 N29 Cu2 118.8(5) . . ?
N29 C30 C31 126.1(7) . . ?
C32 C31 C36 119.9(7) . . ?
C32 C31 C30 125.3(7) . . ?
C36 C31 C30 114.5(7) . . ?
O37 C32 C33 120.9(8) . . ?
O37 C32 C31 120.6(7) . . ?
C33 C32 C31 118.5(8) . . ?
C32 C33 C34 122.0(8) . . ?
C33 C34 C35 119.2(8) . . ?
C36 C35 O38 123.2(8) . . ?
C36 C35 C34 119.9(8) . . ?
O38 C35 C34 116.9(7) . . ?
C35 C36 C31 120.4(8) . . ?
C32 O37 Cu2 128.1(5) . . ?
C32 O37 Cu1 132.2(5) . . ?
Cu2 O37 Cu1 99.7(2) . . ?
F41 B39 F43 110.2(9) . . ?
F41 B39 F40 112.0(10) . . ?
F43 B39 F40 109.7(9) . . ?
F41 B39 F42 109.2(9) . . ?
F43 B39 F42 109.1(9) . . ?
F40 B39 F42 106.6(9) . . ?
B39 F40 Cu2 114.7(7) . . ?
B39 F42 Cu1 139.9(6) . . ?
F46A B44 F45 106.5(12) . . ?
F46B B44 F45 124.4(12) . . ?
F46A B44 F48A 114.5(12) . . ?
F45 B44 F48A 107.7(8) . . ?
F45 B44 F47C 109.8(12) . . ?
F45 B44 F46C 115.6(11) . . ?
F47C B44 F46C 109.9(14) . . ?
F46A B44 F47A 113.7(13) . . ?
F45 B44 F47A 100.6(9) . . ?
F48A B44 F47A 112.5(10) . . ?
F46B B44 F48B 105.1(12) . . ?
F45 B44 F48B 104.4(9) . . ?
F45 B44 F48C 107.3(15) . . ?
F47C B44 F48C 107.2(15) . . ?
F46C B44 F48C 106.7(15) . . ?
F46B B44 F47B 104.3(13) . . ?
F45 B44 F47B 110.3(12) . . ?
F48B B44 F47B 107.3(13) . . ?
O51 N50 O52 122.4(16) . . ?
O51 N50 C49 119.4(16) . . ?
O52 N50 C49 118.1(15) . . ?

loop_
_geom_bond_atom_site_label_1
_geom_bond_atom_site_label_2
_geom_bond_distance
_geom_bond_site_symmetry_2
_geom_bond_publ_flag
Cu1 O19 1.933(5) . ?
Cu1 N11 1.949(7) . ?
Cu1 O37 1.970(5) . ?
Cu1 N3 1.987(7) . ?
Cu1 F42 2.558(5) . ?
Cu1 Cu2 2.9852(16) . ?
Cu2 O37 1.935(5) . ?
Cu2 N29 1.937(7) . ?
Cu2 N21 1.968(7) . ?
Cu2 O19 1.976(5) . ?
Cu2 O38 2.736(7) 2_667 ?
Cu2 F40 2.869(7) . ?
N3 C4 1.344(12) . ?
N3 C8 1.350(11) . ?
C4 C5 1.370(13) . ?
C5 C6 1.383(15) . ?
C6 C7 1.378(15) . ?
C7 C8 1.370(14) . ?
C8 C9 1.471(13) . ?
C9 C10 1.511(12) . ?
C10 N11 1.483(11) . ?
N11 C12 1.271(10) . ?
C12 C13 1.443(12) . ?
C13 C18 1.396(12) . ?
C13 C14 1.426(11) . ?
C14 O19 1.347(10) . ?
C14 C15 1.384(12) . ?
C15 C16 1.367(12) . ?
C16 C17 1.411(12) . ?
C17 C18 1.360(13) . ?
C17 O20 1.380(10) . ?
N21 C26 1.350(11) . ?
N21 C22 1.351(11) . ?
C22 C23 1.347(13) . ?
C23 C24 1.382(14) . ?
C24 C25 1.356(13) . ?
C25 C26 1.391(12) . ?
C26 C27 1.499(12) . ?
C27 C28 1.542(12) . ?
C28 N29 1.476(10) . ?
N29 C30 1.298(10) . ?
C30 C31 1.455(11) . ?
C31 C32 1.404(11) . ?
C31 C36 1.410(11) . ?
C32 O37 1.350(10) . ?
C32 C33 1.380(12) . ?
C33 C34 1.383(12) . ?
C34 C35 1.408(12) . ?
C35 C36 1.368(11) . ?
C35 O38 1.389(10) . ?
B39 F41 1.348(14) . ?
B39 F43 1.376(13) . ?
B39 F40 1.391(12) . ?
B39 F42 1.410(14) . ?
B44 F46A 1.332(14) . ?
B44 F46B 1.348(14) . ?
B44 F45 1.357(11) . ?
B44 F48A 1.358(12) . ?
B44 F47C 1.360(16) . ?
B44 F46C 1.372(16) . ?
B44 F47A 1.378(13) . ?
B44 F48B 1.388(14) . ?
B44 F48C 1.389(17) . ?
B44 F47B 1.391(15) . ?
C49 N50 1.385(16) . ?
N50 O51 1.204(15) . ?
N50 O52 1.265(16) . ?

loop_
_geom_hbond_atom_site_label_D
_geom_hbond_atom_site_label_H
_geom_hbond_atom_site_label_A
_geom_hbond_distance_DH
_geom_hbond_distance_HA
_geom_hbond_distance_DA
_geom_hbond_angle_DHA
_geom_hbond_site_symmetry_A
O20 H20 F45 0.82 2.32 2.961(10) 135.3 2_756
O20 H20 F48A 0.82 2.09 2.847(14) 152.9 2_756
O20 H20 F48B 0.82 1.94 2.739(18) 163.3 2_756
O38 H38 O20 0.82 1.92 2.731(9) 171.6 1_466
